data_4103716
loop_
_publ_author_name
'Rosanna A. D. Soriaga'
'Jennifer M. Nguyen'
'Thomas A. Albright'
'David M. Hoffman'

_publ_section_title
;
 Diamagnetic Group 6 Tetrakis(di-tert-butylketimido)metal(IV) Complexes
;
_journal_name_full 'Journal of the American Chemical Society'
_journal_page_first 18014
_journal_page_last 18016
_journal_paper_doi 10.1021/ja108265y
_journal_volume 132
_journal_year 2010
_chemical_formula_sum 'C36 H72 Cr N4'
_chemical_formula_weight 612.98
_chemical_name_systematic
; 
 ? 
;
_space_group_IT_number 52
_symmetry_cell_setting orthorhombic
_symmetry_space_group_name_Hall '-P 2a 2bc'
_symmetry_space_group_name_H-M 'P n n a'
_atom_sites_solution_hydrogens geom
_atom_sites_solution_primary direct
_atom_sites_solution_secondary difmap
_audit_creation_method SHELXL-97
_cell_angle_alpha 90.00
_cell_angle_beta 90.00
_cell_angle_gamma 90.00
_cell_formula_units_Z 4
_cell_length_a 16.4797(6)
_cell_length_b 15.5746(5)
_cell_length_c 15.3467(5)
_cell_measurement_reflns_used 8160
_cell_measurement_temperature 223(2)
_cell_measurement_theta_max 25.06
_cell_measurement_theta_min 1.81
_cell_volume 3939.0(2)
_computing_cell_refinement 'SAINT v7.12A (Bruker-Nonius, 2004)'
_computing_data_collection 'APEX2 v1.0-27 (Bruker-Nonius, 2005)'
_computing_data_reduction 'SAINT v7.12A (Bruker-Nonius, 2004)'
_computing_structure_refinement 'SHELXL v6.12 (G.M. Sheldrick, 2001)'
_computing_structure_solution 'SHELXS v6.12 (G.M. Sheldrick, 2001)'
_diffrn_ambient_temperature 223(2)
_diffrn_detector_area_resol_mean 4K
_diffrn_measured_fraction_theta_full 0.970
_diffrn_measured_fraction_theta_max 0.970
_diffrn_measurement_device_type 'Bruker APEX II CCD'
_diffrn_measurement_method CCD
_diffrn_radiation_monochromator graphite
_diffrn_radiation_source 'fine-focus sealed tube'
_diffrn_radiation_type MoK\a
_diffrn_radiation_wavelength 0.71073
_diffrn_reflns_av_R_equivalents 0.0240
_diffrn_reflns_av_sigmaI/netI 0.0138
_diffrn_reflns_limit_h_max 19
_diffrn_reflns_limit_h_min 0
_diffrn_reflns_limit_k_max 17
_diffrn_reflns_limit_k_min 0
_diffrn_reflns_limit_l_max 18
_diffrn_reflns_limit_l_min 0
_diffrn_reflns_number 20377
_diffrn_reflns_theta_full 25.06
_diffrn_reflns_theta_max 25.06
_diffrn_reflns_theta_min 1.81
_diffrn_standards_decay_% 0.0
_exptl_absorpt_coefficient_mu 0.317
_exptl_absorpt_correction_T_max 0.9903
_exptl_absorpt_correction_T_min 0.8288
_exptl_absorpt_correction_type empirical
_exptl_absorpt_process_details 'XPREP (G.M. Sheldrick, 2001)'
_exptl_crystal_colour Amber
_exptl_crystal_density_diffrn 1.034
_exptl_crystal_density_method 'not measured'
_exptl_crystal_description 'thick plate'
_exptl_crystal_F_000 1360
_exptl_crystal_size_max 0.45
_exptl_crystal_size_mid 0.30
_exptl_crystal_size_min 0.20
_refine_diff_density_max 0.414
_refine_diff_density_min -0.402
_refine_diff_density_rms 0.049
_refine_ls_extinction_method none
_refine_ls_goodness_of_fit_ref 1.007
_refine_ls_hydrogen_treatment noref
_refine_ls_matrix_type full
_refine_ls_number_parameters 158
_refine_ls_number_reflns 3393
_refine_ls_number_restraints 6
_refine_ls_restrained_S_all 1.008
_refine_ls_R_factor_all 0.0516
_refine_ls_R_factor_gt 0.0415
_refine_ls_shift/su_max 0.157
_refine_ls_shift/su_mean 0.016
_refine_ls_structure_factor_coef Fsqd
_refine_ls_weighting_details 'calc w=1/[\s^2^(Fo^2^)+(0.0616P)^2^+3.1637P] where P=(Fo^2^+2Fc^2^)/3'
_refine_ls_weighting_scheme calc
_refine_ls_wR_factor_gt 0.1140
_refine_ls_wR_factor_ref 0.1241
_reflns_number_gt 2597
_reflns_number_total 3779
_reflns_threshold_expression >4sigma(I)
_cod_data_source_file ja108265y_si_002.cif
_cod_data_source_block k1228
_cod_database_code 4103716

loop_
_symmetry_equiv_pos_as_xyz
'x, y, z'
'-x+1/2, -y, z'
'-x+1/2, y+1/2, -z+1/2'
'x, -y+1/2, -z+1/2'
'-x, -y, -z'
'x-1/2, y, -z'
'x-1/2, -y-1/2, z-1/2'
'-x, y-1/2, z-1/2'

loop_
_atom_site_label
_atom_site_type_symbol
_atom_site_fract_x
_atom_site_fract_y
_atom_site_fract_z
_atom_site_U_iso_or_equiv
_atom_site_adp_type
_atom_site_occupancy
_atom_site_symmetry_multiplicity
_atom_site_calc_flag
_atom_site_refinement_flags
_atom_site_disorder_assembly
_atom_site_disorder_group
Cr Cr 0.42854(2) 0.7500 0.2500 0.02490(16) Uani 1 2 d S . .
N1 N 0.46902(10) 0.64479(11) 0.23508(10) 0.0300(4) Uani 1 1 d . A .
N2 N 0.38811(10) 0.73568(10) 0.35692(11) 0.0291(4) Uani 1 1 d . . .
C1 C 0.49669(11) 0.57007(13) 0.22242(13) 0.0327(5) Uani 1 1 d D . .
C2 C 0.5931(2) 0.5595(3) 0.2266(3) 0.0368(4) Uiso 0.42 1 d PGD A 1
C4 C 0.6338(5) 0.6460(3) 0.2461(4) 0.0433(12) Uiso 0.42 1 d PG A 1
H4A H 0.6923 0.6387 0.2467 0.065 Uiso 0.42 1 calc PR A 1
H4B H 0.6159 0.6668 0.3024 0.065 Uiso 0.42 1 calc PR A 1
H4C H 0.6191 0.6872 0.2014 0.065 Uiso 0.42 1 calc PR A 1
C5 C 0.6150(6) 0.4947(4) 0.2974(5) 0.0433(12) Uiso 0.42 1 d PG A 1
H5A H 0.6734 0.4877 0.2996 0.065 Uiso 0.42 1 calc PR A 1
H5B H 0.5898 0.4399 0.2843 0.065 Uiso 0.42 1 calc PR A 1
H5C H 0.5956 0.5153 0.3533 0.065 Uiso 0.42 1 calc PR A 1
C6 C 0.6226(4) 0.5259(4) 0.1389(4) 0.0433(12) Uiso 0.42 1 d PG A 1
H6A H 0.6812 0.5201 0.1401 0.065 Uiso 0.42 1 calc PR A 1
H6B H 0.6072 0.5658 0.0933 0.065 Uiso 0.42 1 calc PR A 1
H6C H 0.5982 0.4704 0.1276 0.065 Uiso 0.42 1 calc PR A 1
C3 C 0.4291(2) 0.4974(3) 0.2118(3) 0.0368(4) Uiso 0.37 1 d PGD A 1
C7 C 0.3720(4) 0.5055(4) 0.2895(3) 0.0491(11) Uiso 0.37 1 d PG A 1
H7A H 0.3302 0.4617 0.2858 0.074 Uiso 0.37 1 calc PR A 1
H7B H 0.3469 0.5618 0.2892 0.074 Uiso 0.37 1 calc PR A 1
H7C H 0.4024 0.4980 0.3431 0.074 Uiso 0.37 1 calc PR A 1
C8 C 0.3836(4) 0.5218(4) 0.1291(3) 0.0491(11) Uiso 0.37 1 d PG A 1
H8A H 0.3407 0.4804 0.1184 0.074 Uiso 0.37 1 calc PR A 1
H8B H 0.4209 0.5219 0.0802 0.074 Uiso 0.37 1 calc PR A 1
H8C H 0.3601 0.5785 0.1358 0.074 Uiso 0.37 1 calc PR A 1
C9 C 0.4593(4) 0.4045(4) 0.2047(4) 0.0491(11) Uiso 0.37 1 d PG A 1
H9A H 0.4131 0.3661 0.1999 0.074 Uiso 0.37 1 calc PR A 1
H9B H 0.4904 0.3900 0.2563 0.074 Uiso 0.37 1 calc PR A 1
H9C H 0.4933 0.3987 0.1535 0.074 Uiso 0.37 1 calc PR A 1
C2' C 0.5885(3) 0.5494(3) 0.2093(3) 0.0368(4) Uiso 0.36 1 d PGD A 2
C4' C 0.6337(7) 0.6333(3) 0.2286(5) 0.0398(13) Uiso 0.36 1 d PG A 2
H4'A H 0.6916 0.6245 0.2213 0.060 Uiso 0.36 1 calc PR A 2
H4'B H 0.6227 0.6511 0.2880 0.060 Uiso 0.36 1 calc PR A 2
H4'C H 0.6154 0.6776 0.1887 0.060 Uiso 0.36 1 calc PR A 2
C5' C 0.6169(5) 0.4794(3) 0.2721(3) 0.0398(13) Uiso 0.36 1 d PG A 2
H5'A H 0.6743 0.4689 0.2636 0.060 Uiso 0.36 1 calc PR A 2
H5'B H 0.5868 0.4269 0.2610 0.060 Uiso 0.36 1 calc PR A 2
H5'C H 0.6074 0.4978 0.3316 0.060 Uiso 0.36 1 calc PR A 2
C6' C 0.6064(4) 0.5211(5) 0.1163(3) 0.0398(13) Uiso 0.36 1 d PG A 2
H6'A H 0.6640 0.5104 0.1099 0.060 Uiso 0.36 1 calc PR A 2
H6'B H 0.5899 0.5660 0.0762 0.060 Uiso 0.36 1 calc PR A 2
H6'C H 0.5765 0.4690 0.1035 0.060 Uiso 0.36 1 calc PR A 2
C3' C 0.4313(2) 0.4976(2) 0.2070(2) 0.0368(4) Uiso 0.45 1 d PGD A 2
C7' C 0.3543(3) 0.5223(4) 0.2566(3) 0.0532(9) Uiso 0.45 1 d PG A 2
H7'A H 0.3124 0.4799 0.2456 0.080 Uiso 0.45 1 calc PR A 2
H7'B H 0.3358 0.5782 0.2370 0.080 Uiso 0.45 1 calc PR A 2
H7'C H 0.3659 0.5245 0.3185 0.080 Uiso 0.45 1 calc PR A 2
C8' C 0.4139(3) 0.4982(4) 0.1097(2) 0.0532(9) Uiso 0.45 1 d PG A 2
H8'A H 0.3732 0.4552 0.0964 0.080 Uiso 0.45 1 calc PR A 2
H8'B H 0.4633 0.4855 0.0780 0.080 Uiso 0.45 1 calc PR A 2
H8'C H 0.3940 0.5544 0.0927 0.080 Uiso 0.45 1 calc PR A 2
C9' C 0.4584(4) 0.4074(3) 0.2344(3) 0.0532(9) Uiso 0.45 1 d PG A 2
H9'A H 0.4159 0.3665 0.2211 0.080 Uiso 0.45 1 calc PR A 2
H9'B H 0.4693 0.4067 0.2965 0.080 Uiso 0.45 1 calc PR A 2
H9'C H 0.5074 0.3920 0.2029 0.080 Uiso 0.45 1 calc PR A 2
C2" C 0.5916(4) 0.5544(5) 0.2220(6) 0.0368(4) Uiso 0.22 1 d PGD A 3
C4" C 0.6322(9) 0.6428(5) 0.2159(8) 0.041(2) Uiso 0.22 1 d PG A 3
H4"A H 0.6907 0.6359 0.2179 0.061 Uiso 0.22 1 calc PR A 3
H4"B H 0.6147 0.6782 0.2644 0.061 Uiso 0.22 1 calc PR A 3
H4"C H 0.6170 0.6701 0.1615 0.061 Uiso 0.22 1 calc PR A 3
C5" C 0.6189(10) 0.5095(7) 0.3052(6) 0.041(2) Uiso 0.22 1 d PG A 3
H5"A H 0.6771 0.5006 0.3033 0.061 Uiso 0.22 1 calc PR A 3
H5"B H 0.5916 0.4544 0.3100 0.061 Uiso 0.22 1 calc PR A 3
H5"C H 0.6052 0.5448 0.3551 0.061 Uiso 0.22 1 calc PR A 3
C6" C 0.6158(8) 0.4996(6) 0.1437(7) 0.041(2) Uiso 0.22 1 d PG A 3
H6"A H 0.6737 0.4885 0.1456 0.061 Uiso 0.22 1 calc PR A 3
H6"B H 0.6026 0.5300 0.0903 0.061 Uiso 0.22 1 calc PR A 3
H6"C H 0.5865 0.4456 0.1453 0.061 Uiso 0.22 1 calc PR A 3
C3" C 0.4284(4) 0.5018(5) 0.2012(5) 0.0368(4) Uiso 0.18 1 d PGD A 3
C7" C 0.4006(8) 0.4765(8) 0.2923(5) 0.048(2) Uiso 0.18 1 d PG A 3
H7"A H 0.3581 0.4336 0.2880 0.072 Uiso 0.18 1 calc PR A 3
H7"B H 0.3798 0.5267 0.3223 0.072 Uiso 0.18 1 calc PR A 3
H7"C H 0.4461 0.4531 0.3246 0.072 Uiso 0.18 1 calc PR A 3
C8" C 0.3574(7) 0.5419(7) 0.1516(7) 0.048(2) Uiso 0.18 1 d PG A 3
H8"A H 0.3160 0.4987 0.1418 0.072 Uiso 0.18 1 calc PR A 3
H8"B H 0.3765 0.5637 0.0961 0.072 Uiso 0.18 1 calc PR A 3
H8"C H 0.3348 0.5886 0.1856 0.072 Uiso 0.18 1 calc PR A 3
C9" C 0.4581(7) 0.4216(7) 0.1533(7) 0.048(2) Uiso 0.18 1 d PG A 3
H9"A H 0.4131 0.3821 0.1454 0.072 Uiso 0.18 1 calc PR A 3
H9"B H 0.5003 0.3939 0.1873 0.072 Uiso 0.18 1 calc PR A 3
H9"C H 0.4797 0.4378 0.0969 0.072 Uiso 0.18 1 calc PR A 3
C10 C 0.36050(12) 0.72481(13) 0.43286(13) 0.0309(5) Uani 1 1 d . . .
C11 C 0.26768(13) 0.72166(15) 0.44923(15) 0.0396(5) Uani 1 1 d . . .
C12 C 0.42627(13) 0.70984(17) 0.50470(15) 0.0413(5) Uani 1 1 d . . .
C13 C 0.22391(14) 0.73072(19) 0.36187(17) 0.0532(7) Uani 1 1 d . . .
H13A H 0.1657 0.7285 0.3712 0.080 Uiso 1 1 calc R . .
H13B H 0.2400 0.6842 0.3236 0.080 Uiso 1 1 calc R . .
H13C H 0.2382 0.7852 0.3354 0.080 Uiso 1 1 calc R . .
C14 C 0.24207(17) 0.63554(19) 0.48894(18) 0.0618(8) Uani 1 1 d . . .
H14A H 0.1837 0.6348 0.4969 0.093 Uiso 1 1 calc R . .
H14B H 0.2686 0.6280 0.5449 0.093 Uiso 1 1 calc R . .
H14C H 0.2578 0.5892 0.4502 0.093 Uiso 1 1 calc R . .
C15 C 0.23999(16) 0.79687(19) 0.50709(18) 0.0590(7) Uani 1 1 d . . .
H15A H 0.1817 0.7941 0.5151 0.089 Uiso 1 1 calc R . .
H15B H 0.2542 0.8508 0.4793 0.089 Uiso 1 1 calc R . .
H15C H 0.2667 0.7932 0.5633 0.089 Uiso 1 1 calc R . .
C16 C 0.4535(2) 0.6159(2) 0.49712(18) 0.0696(9) Uani 1 1 d . . .
H16A H 0.4709 0.6045 0.4379 0.104 Uiso 1 1 calc R . .
H16B H 0.4085 0.5784 0.5118 0.104 Uiso 1 1 calc R . .
H16C H 0.4982 0.6055 0.5369 0.104 Uiso 1 1 calc R . .
C17 C 0.49883(17) 0.7683(2) 0.48595(19) 0.0742(10) Uani 1 1 d . . .
H17A H 0.5174 0.7590 0.4267 0.111 Uiso 1 1 calc R . .
H17B H 0.5424 0.7552 0.5263 0.111 Uiso 1 1 calc R . .
H17C H 0.4827 0.8278 0.4929 0.111 Uiso 1 1 calc R . .
C18 C 0.39982(17) 0.72844(18) 0.59870(15) 0.0514(6) Uani 1 1 d . . .
H18A H 0.3536 0.6927 0.6134 0.077 Uiso 1 1 calc R . .
H18B H 0.3849 0.7885 0.6040 0.077 Uiso 1 1 calc R . .
H18C H 0.4443 0.7159 0.6381 0.077 Uiso 1 1 calc R . .

loop_
_atom_site_aniso_label
_atom_site_aniso_U_11
_atom_site_aniso_U_22
_atom_site_aniso_U_33
_atom_site_aniso_U_23
_atom_site_aniso_U_13
_atom_site_aniso_U_12
Cr 0.0191(2) 0.0290(3) 0.0266(3) 0.00144(18) 0.000 0.000
N1 0.0258(8) 0.0343(10) 0.0298(9) 0.0028(7) 0.0020(7) -0.0015(7)
N2 0.0252(8) 0.0298(9) 0.0322(9) 0.0007(7) -0.0015(7) 0.0007(7)
C1 0.0331(11) 0.0335(13) 0.0316(10) 0.0029(9) 0.0049(8) 0.0042(9)
C10 0.0306(10) 0.0315(11) 0.0305(11) 0.0011(8) 0.0034(8) -0.0007(8)
C11 0.0315(11) 0.0499(14) 0.0373(12) -0.0012(10) 0.0077(9) -0.0020(9)
C12 0.0395(12) 0.0528(15) 0.0316(11) 0.0071(10) -0.0013(9) 0.0034(10)
C13 0.0270(11) 0.083(2) 0.0494(14) -0.0021(13) 0.0022(10) -0.0005(11)
C14 0.0501(15) 0.072(2) 0.0627(17) 0.0088(14) 0.0102(13) -0.0213(14)
C15 0.0420(14) 0.0746(19) 0.0604(16) -0.0155(14) 0.0100(12) 0.0106(13)
C16 0.086(2) 0.077(2) 0.0467(15) 0.0022(14) -0.0097(14) 0.0398(18)
C17 0.0448(15) 0.127(3) 0.0506(16) 0.0253(17) -0.0172(13) -0.0265(17)
C18 0.0605(15) 0.0602(17) 0.0335(12) 0.0010(11) -0.0046(11) -0.0007(13)

loop_
_atom_type_symbol
_atom_type_description
_atom_type_scat_dispersion_real
_atom_type_scat_dispersion_imag
_atom_type_scat_source
C C 0.0033 0.0016 'International Tables Vol C Tables 4.2.6.8 and 6.1.1.4'
H H 0.0000 0.0000 'International Tables Vol C Tables 4.2.6.8 and 6.1.1.4'
N N 0.0061 0.0033 'International Tables Vol C Tables 4.2.6.8 and 6.1.1.4'
Cr Cr 0.3209 0.6236 'International Tables Vol C Tables 4.2.6.8 and 6.1.1.4'

loop_
_geom_angle_atom_site_label_1
_geom_angle_atom_site_label_2
_geom_angle_atom_site_label_3
_geom_angle
_geom_angle_site_symmetry_1
_geom_angle_site_symmetry_3
N1 Cr N1 136.09(11) . 4_565
N1 Cr N2 97.84(7) . 4_565
N1 Cr N2 98.21(7) 4_565 4_565
N1 Cr N2 98.21(7) . .
N1 Cr N2 97.84(7) 4_565 .
N2 Cr N2 136.16(10) 4_565 .
C1 N1 Cr 178.36(16) . .
C10 N2 Cr 179.07(16) . .
N1 C1 C2' 124.0(3) . .
N1 C1 C3' 115.8(2) . .
C2' C1 C3' 119.7(3) . .
N1 C1 C3" 113.2(3) . .
C2' C1 C3" 121.6(4) . .
N1 C1 C2" 119.9(4) . .
C3' C1 C2" 124.3(4) . .
C3" C1 C2" 126.7(4) . .
N1 C1 C3 114.6(2) . .
C2' C1 C3 121.2(3) . .
C2" C1 C3 125.4(4) . .
N1 C1 C2 116.5(2) . .
C3' C1 C2 127.7(3) . .
C3" C1 C2 130.2(4) . .
C3 C1 C2 128.7(3) . .
C6 C2 C5 109.0 . .
C6 C2 C4 109.5 . .
C5 C2 C4 109.8 . .
C6 C2 C1 108.5(4) . .
C5 C2 C1 109.3(4) . .
C4 C2 C1 110.6(4) . .
C8 C3 C7 109.1 . .
C8 C3 C9 109.6 . .
C7 C3 C9 109.5 . .
C8 C3 C1 104.6(4) . .
C7 C3 C1 107.0(4) . .
C9 C3 C1 116.7(4) . .
C6' C2' C5' 109.1 . .
C6' C2' C4' 109.5 . .
C5' C2' C4' 109.8 . .
C6' C2' C1 111.6(4) . .
C5' C2' C1 111.2(4) . .
C4' C2' C1 105.7(5) . .
C8' C3' C7' 109.3 . .
C8' C3' C9' 109.3 . .
C7' C3' C9' 109.7 . .
C8' C3' C1 105.7(3) . .
C7' C3' C1 108.2(3) . .
C9' C3' C1 114.5(3) . .
C5" C2" C6" 109.0 . .
C5" C2" C4" 109.5 . .
C6" C2" C4" 109.8 . .
C5" C2" C1 111.1(8) . .
C6" C2" C1 110.4(7) . .
C4" C2" C1 107.1(7) . .
C7" C3" C8" 109.4 . .
C7" C3" C9" 109.1 . .
C8" C3" C9" 109.8 . .
C7" C3" C1 101.5(7) . .
C8" C3" C1 111.8(7) . .
C9" C3" C1 114.9(6) . .
N2 C10 C11 120.62(18) . .
N2 C10 C12 114.90(17) . .
C11 C10 C12 124.38(18) . .
C13 C11 C14 107.4(2) . .
C13 C11 C15 107.2(2) . .
C14 C11 C15 110.8(2) . .
C13 C11 C10 108.68(17) . .
C14 C11 C10 111.3(2) . .
C15 C11 C10 111.21(19) . .
C17 C12 C16 108.9(2) . .
C17 C12 C18 106.6(2) . .
C16 C12 C18 109.5(2) . .
C17 C12 C10 108.68(19) . .
C16 C12 C10 106.9(2) . .
C18 C12 C10 115.96(19) . .

loop_
_geom_bond_atom_site_label_1
_geom_bond_atom_site_label_2
_geom_bond_distance
_geom_bond_site_symmetry_2
Cr N1 1.7840(17) .
Cr N1 1.7841(17) 4_565
Cr N2 1.7849(17) 4_565
Cr N2 1.7850(17) .
N1 C1 1.265(3) .
N2 C10 1.262(3) .
C1 C2' 1.561(5) .
C1 C3' 1.578(4) .
C1 C3" 1.582(6) .
C1 C2" 1.582(7) .
C1 C3 1.596(4) .
C1 C2 1.599(5) .
C2 C6 1.5231 .
C2 C5 1.5271 .
C2 C4 1.5336 .
C3 C8 1.5232 .
C3 C7 1.5245 .
C3 C9 1.5344 .
C2' C6' 1.5221 .
C2' C5' 1.5286 .
C2' C4' 1.5335 .
C3' C8' 1.5207 .
C3' C7' 1.5284 .
C3' C9' 1.5329 .
C2" C5" 1.5232 .
C2" C6" 1.5270 .
C2" C4" 1.5340 .
C3" C7" 1.5228 .
C3" C8" 1.5293 .
C3" C9" 1.5295 .
C10 C11 1.551(3) .
C10 C12 1.564(3) .
C11 C13 1.529(3) .
C11 C14 1.532(3) .
C11 C15 1.539(3) .
C12 C17 1.530(4) .
C12 C16 1.534(4) .
C12 C18 1.535(3) .

loop_
_geom_torsion_atom_site_label_1
_geom_torsion_atom_site_label_2
_geom_torsion_atom_site_label_3
_geom_torsion_atom_site_label_4
_geom_torsion
N1 C1 C2 C6 -120.1(3)
C2' C1 C2 C6 13.1(15)
C3' C1 C2 C6 61.8(4)
C3" C1 C2 C6 57.3(5)
C2" C1 C2 C6 31(7)
C3 C1 C2 C6 65.3(4)
N1 C1 C2 C5 121.1(3)
C2' C1 C2 C5 -105.6(16)
C3' C1 C2 C5 -56.9(4)
C3" C1 C2 C5 -61.4(5)
C2" C1 C2 C5 -88(7)
C3 C1 C2 C5 -53.5(4)
N1 C1 C2 C4 0.1(4)
C2' C1 C2 C4 133.3(17)
C3' C1 C2 C4 -178.0(3)
C3" C1 C2 C4 177.5(5)
C2" C1 C2 C4 151(7)
C3 C1 C2 C4 -174.5(3)
N1 C1 C3 C8 64.2(3)
C2' C1 C3 C8 -110.6(3)
C3' C1 C3 C8 -50(5)
C3" C1 C3 C8 -15(3)
C2" C1 C3 C8 -118.5(5)
C2 C1 C3 C8 -121.2(4)
N1 C1 C3 C7 -51.6(3)
C2' C1 C3 C7 133.7(3)
C3' C1 C3 C7 -166(5)
C3" C1 C3 C7 -130(3)
C2" C1 C3 C7 125.8(5)
C2 C1 C3 C7 123.1(4)
N1 C1 C3 C9 -174.6(3)
C2' C1 C3 C9 10.7(4)
C3' C1 C3 C9 71(5)
C3" C1 C3 C9 107(3)
C2" C1 C3 C9 2.8(6)
C2 C1 C3 C9 0.1(5)
N1 C1 C2' C6' -110.8(3)
C3' C1 C2' C6' 60.5(4)
C3" C1 C2' C6' 56.0(5)
C2" C1 C2' C6' -171(3)
C3 C1 C2' C6' 63.4(4)
C2 C1 C2' C6' -162.7(17)
N1 C1 C2' C5' 127.2(3)
C3' C1 C2' C5' -61.5(4)
C3" C1 C2' C5' -66.0(5)
C2" C1 C2' C5' 67(3)
C3 C1 C2' C5' -58.6(4)
C2 C1 C2' C5' 75.3(15)
N1 C1 C2' C4' 8.1(3)
C3' C1 C2' C4' 179.4(3)
C3" C1 C2' C4' 174.9(4)
C2" C1 C2' C4' -53(3)
C3 C1 C2' C4' -177.7(3)
C2 C1 C2' C4' -43.8(15)
N1 C1 C3' C8' 87.3(3)
C2' C1 C3' C8' -84.7(3)
C3" C1 C3' C8' 33(5)
C2" C1 C3' C8' -92.2(5)
C3 C1 C3' C8' 154(5)
C2 C1 C3' C8' -94.6(3)
N1 C1 C3' C7' -29.7(3)
C2' C1 C3' C7' 158.2(3)
C3" C1 C3' C7' -84(5)
C2" C1 C3' C7' 150.8(5)
C3 C1 C3' C7' 37(5)
C2 C1 C3' C7' 148.3(3)
N1 C1 C3' C9' -152.3(2)
C2' C1 C3' C9' 35.6(4)
C3" C1 C3' C9' 153(5)
C2" C1 C3' C9' 28.2(5)
C3 C1 C3' C9' -86(5)
C2 C1 C3' C9' 25.7(4)
N1 C1 C2" C5" 105.9(5)
C2' C1 C2" C5" -131(3)
C3' C1 C2" C5" -74.7(5)
C3" C1 C2" C5" -79.1(6)
C3 C1 C2" C5" -71.4(6)
C2 C1 C2" C5" 76(7)
N1 C1 C2" C6" -133.1(4)
C2' C1 C2" C6" -10(3)
C3' C1 C2" C6" 46.4(6)
C3" C1 C2" C6" 41.9(7)
C3 C1 C2" C6" 49.6(6)
C2 C1 C2" C6" -163(7)
N1 C1 C2" C4" -13.7(5)
C2' C1 C2" C4" 110(3)
C3' C1 C2" C4" 165.8(4)
C3" C1 C2" C4" 161.4(5)
C3 C1 C2" C4" 169.0(4)
C2 C1 C2" C4" -44(6)
N1 C1 C3" C7" -84.2(5)
C2' C1 C3" C7" 107.6(5)
C3' C1 C3" C7" 43(5)
C2" C1 C3" C7" 100.4(6)
C3 C1 C3" C7" 20(3)
C2 C1 C3" C7" 98.3(5)
N1 C1 C3" C8" 32.3(5)
C2' C1 C3" C8" -135.9(5)
C3' C1 C3" C8" 159(5)
C2" C1 C3" C8" -143.1(6)
C3 C1 C3" C8" 136(3)
C2 C1 C3" C8" -145.2(5)
N1 C1 C3" C9" 158.3(5)
C2' C1 C3" C9" -9.9(7)
C3' C1 C3" C9" -75(5)
C2" C1 C3" C9" -17.1(8)
C3 C1 C3" C9" -98(3)
C2 C1 C3" C9" -19.2(7)
N2 C10 C11 C13 1.7(3)
C12 C10 C11 C13 -174.5(2)
N2 C10 C11 C14 119.8(2)
C12 C10 C11 C14 -56.4(3)
N2 C10 C11 C15 -116.1(2)
C12 C10 C11 C15 67.7(3)
N2 C10 C12 C17 38.8(3)
C11 C10 C12 C17 -144.8(2)
N2 C10 C12 C16 -78.7(3)
C11 C10 C12 C16 97.7(3)
N2 C10 C12 C18 158.8(2)
C11 C10 C12 C18 -24.8(3)
